data_4030561
loop_
_publ_author_name
'Vasilevsky, Sergei F.'
'Baranov, Denis S.'
'Mamatyuk, Victor I.'
'Fadeev, Dmitry S.'
'Gatilov, Yurii V.'
'Stepanov, Aleksandr A.'
'Vasilieva, Nadezhda V.'
'Alabugin, Igor V.'

_publ_section_title
;
 Conformational flexibility of fused tetracenedione propellers obtained
 from one-pot reductive dimerization of acetylenic quinones.
;
_journal_issue 3
_journal_name_full 'The Journal of organic chemistry'
_journal_page_first 1618
_journal_page_last 1631
_journal_paper_doi 10.1021/jo502543b
_journal_volume 80
_journal_year 2015
_chemical_formula_moiety 'C50 H26 N2 O2'
_chemical_formula_sum 'C50 H26 N2 O2'
_chemical_formula_weight 686.73
_chemical_melting_point 633
_chemical_name_systematic
; 
9,18-di(isoquinolin-4-yl)tetrabenzo[a,de,j,mn]tetracene-4,13-dione
;
_space_group_IT_number 14
_symmetry_cell_setting monoclinic
_symmetry_space_group_name_Hall '-P 2ybc'
_symmetry_space_group_name_H-M 'P 1 21/c 1'
_atom_sites_solution_hydrogens geom
_atom_sites_solution_primary direct
_atom_sites_solution_secondary difmap
_audit_creation_method SHELXL-97
_cell_angle_alpha 90.00
_cell_angle_beta 98.503(2)
_cell_angle_gamma 90.00
_cell_formula_units_Z 4
_cell_length_a 11.5675(5)
_cell_length_b 24.3565(11)
_cell_length_c 12.0597(5)
_cell_measurement_reflns_used 5881
_cell_measurement_temperature 150(2)
_cell_measurement_theta_max 23.71
_cell_measurement_theta_min 2.39
_cell_volume 3360.4(3)
_computing_cell_refinement 'Bruker SAINT'
_computing_data_collection 'Bruker APEX2'
_computing_data_reduction 'Bruker SAINT'
_computing_molecular_graphics 'Bruker SHELXTL'
_computing_publication_material 'Bruker SHELXTL'
_computing_structure_refinement 'SHELXL-97 (Sheldrick, 2008)'
_computing_structure_solution 'SHELXS-97 (Sheldrick, 2008)'
_diffrn_ambient_temperature 150(2)
_diffrn_measured_fraction_theta_full 1.000
_diffrn_measured_fraction_theta_max 0.999
_diffrn_measurement_device_type 'Bruker APEX-II CCD'
_diffrn_measurement_method '\f and \w scans'
_diffrn_radiation_monochromator graphite
_diffrn_radiation_source 'fine-focus sealed tube'
_diffrn_radiation_type MoK\a
_diffrn_radiation_wavelength 0.71073
_diffrn_reflns_av_R_equivalents 0.0848
_diffrn_reflns_av_sigmaI/netI 0.0493
_diffrn_reflns_limit_h_max 13
_diffrn_reflns_limit_h_min -13
_diffrn_reflns_limit_k_max 29
_diffrn_reflns_limit_k_min -29
_diffrn_reflns_limit_l_max 14
_diffrn_reflns_limit_l_min -14
_diffrn_reflns_number 50396
_diffrn_reflns_theta_full 25.00
_diffrn_reflns_theta_max 25.05
_diffrn_reflns_theta_min 1.67
_exptl_absorpt_coefficient_mu 0.083
_exptl_absorpt_correction_T_max 0.9881
_exptl_absorpt_correction_T_min 0.9332
_exptl_absorpt_correction_type multi-scan
_exptl_absorpt_process_details SADABS-2008/1
_exptl_crystal_colour yellow
_exptl_crystal_density_diffrn 1.357
_exptl_crystal_density_method 'not measured'
_exptl_crystal_description prismoid
_exptl_crystal_F_000 1424
_exptl_crystal_size_max 0.22
_exptl_crystal_size_mid 0.09
_exptl_crystal_size_min 0.05
_refine_diff_density_max 0.291
_refine_diff_density_min -0.291
_refine_diff_density_rms 0.092
_refine_ls_extinction_coef 0.0078(8)
_refine_ls_extinction_expression Fc^*^=kFc[1+0.001xFc^2^\l^3^/sin(2\q)]^-1/4^
_refine_ls_extinction_method SHELXL
_refine_ls_goodness_of_fit_ref 1.104
_refine_ls_hydrogen_treatment constr
_refine_ls_matrix_type full
_refine_ls_number_parameters 488
_refine_ls_number_reflns 5946
_refine_ls_number_restraints 0
_refine_ls_restrained_S_all 1.104
_refine_ls_R_factor_all 0.0869
_refine_ls_R_factor_gt 0.0478
_refine_ls_shift/su_max 0.000
_refine_ls_shift/su_mean 0.000
_refine_ls_structure_factor_coef Fsqd
_refine_ls_weighting_details 'calc w=1/[\s^2^(Fo^2^)+(0.0693P)^2^+0.4824P] where P=(Fo^2^+2Fc^2^)/3'
_refine_ls_weighting_scheme calc
_refine_ls_wR_factor_gt 0.1136
_refine_ls_wR_factor_ref 0.1377
_reflns_number_gt 4032
_reflns_number_total 5946
_reflns_threshold_expression >2sigma(I)
_cod_data_source_file jo502543b_si_003.cif
_cod_data_source_block compound_5c_bd465a
_cod_depositor_comments
;
The following automatic conversions were performed:

'_symmetry_cell_setting' value 'Monoclinic' changed to 'monoclinic'
according to
/usr/data/users/saulius/crontab/automatic-downloads/rss-feeds/ACS/lib/dictionaries/cif_core.dic
dictionary named 'cif_core.dic' version 2.4.2 from 2011-04-26.

Automatic conversion script
Id: cif_fix_values 3008 2015-01-20 13:52:24Z robertas 

 Adding full bibliography for 4030560--4030562.cif.
;
_cod_original_sg_symbol_H-M 'P2(1)/c  '
_cod_database_code 4030561

loop_
_symmetry_equiv_pos_as_xyz
'x, y, z'
'-x, y+1/2, -z+1/2'
'-x, -y, -z'
'x, -y-1/2, z-1/2'

loop_
_atom_site_label
_atom_site_type_symbol
_atom_site_fract_x
_atom_site_fract_y
_atom_site_fract_z
_atom_site_U_iso_or_equiv
_atom_site_adp_type
_atom_site_occupancy
_atom_site_symmetry_multiplicity
_atom_site_calc_flag
_atom_site_refinement_flags
O1 O 0.76363(15) 0.65641(7) 0.56751(14) 0.0442(5) Uani 1 1 d .
C1 C 0.3998(2) 0.57365(9) 0.36312(19) 0.0312(5) Uani 1 1 d .
H1 H 0.3432 0.5516 0.3185 0.037 Uiso 1 1 calc R
C4' C 0.1185(2) 0.46296(9) 0.43357(19) 0.0339(6) Uani 1 1 d .
H4' H 0.1050 0.4279 0.4638 0.041 Uiso 1 1 calc R
C4" C 0.2770(3) 0.91209(11) 0.4428(3) 0.0590(8) Uani 1 1 d .
H4" H 0.2609 0.9498 0.4531 0.071 Uiso 1 1 calc R
O2 O -0.15789(16) 0.70481(7) -0.03497(14) 0.0466(5) Uani 1 1 d .
N3' N 0.14309(18) 0.50380(8) 0.50411(16) 0.0357(5) Uani 1 1 d .
N3" N 0.2001(2) 0.87610(9) 0.4686(2) 0.0537(6) Uani 1 1 d .
C2 C 0.5086(2) 0.55241(10) 0.3986(2) 0.0356(6) Uani 1 1 d .
H2 H 0.5267 0.5160 0.3784 0.043 Uiso 1 1 calc R
C2" C 0.2258(2) 0.82231(10) 0.4535(2) 0.0392(6) Uani 1 1 d .
H2" H 0.1708 0.7957 0.4702 0.047 Uiso 1 1 calc R
C3A C 0.5677(2) 0.63684(9) 0.49243(18) 0.0292(5) Uani 1 1 d .
C3B C 0.45582(19) 0.66012(9) 0.45655(17) 0.0264(5) Uani 1 1 d .
C3 C 0.5922(2) 0.58393(9) 0.4637(2) 0.0344(6) Uani 1 1 d .
H3 H 0.6673 0.5688 0.4888 0.041 Uiso 1 1 calc R
C2' C 0.1567(2) 0.55373(9) 0.45795(19) 0.0313(5) Uani 1 1 d .
H2' H 0.1750 0.5837 0.5079 0.038 Uiso 1 1 calc R
C4A C 0.6247(2) 0.72205(9) 0.60564(17) 0.0306(5) Uani 1 1 d .
C1' C 0.14619(18) 0.56464(8) 0.34542(17) 0.0256(5) Uani 1 1 d .
C8A' C 0.12652(18) 0.51972(9) 0.26933(18) 0.0263(5) Uani 1 1 d .
C1" C 0.32507(19) 0.80353(9) 0.41588(17) 0.0281(5) Uani 1 1 d .
C8A" C 0.4074(2) 0.84284(9) 0.38729(18) 0.0298(5) Uani 1 1 d .
C4 C 0.6612(2) 0.67098(9) 0.55485(19) 0.0322(5) Uani 1 1 d .
C8" C 0.5109(2) 0.82950(9) 0.34429(17) 0.0294(5) Uani 1 1 d .
H8" H 0.5298 0.7921 0.3337 0.035 Uiso 1 1 calc R
C8' C 0.1260(2) 0.52381(10) 0.15288(19) 0.0320(5) Uani 1 1 d .
H8' H 0.1368 0.5585 0.1198 0.038 Uiso 1 1 calc R
C5 C 0.7007(2) 0.74527(10) 0.69330(19) 0.0367(6) Uani 1 1 d .
H5 H 0.7762 0.7298 0.7145 0.044 Uiso 1 1 calc R
C7" C 0.5842(2) 0.86989(9) 0.31766(19) 0.0350(6) Uani 1 1 d .
H7" H 0.6534 0.8601 0.2887 0.042 Uiso 1 1 calc R
C6 C 0.6676(2) 0.79038(10) 0.7496(2) 0.0413(6) Uani 1 1 d .
H6 H 0.7194 0.8063 0.8095 0.050 Uiso 1 1 calc R
C7' C 0.1099(2) 0.47774(10) 0.0871(2) 0.0392(6) Uani 1 1 d .
H7' H 0.1123 0.4806 0.0090 0.047 Uiso 1 1 calc R
C6' C 0.0900(2) 0.42638(10) 0.1336(2) 0.0432(7) Uani 1 1 d .
H6' H 0.0762 0.3952 0.0863 0.052 Uiso 1 1 calc R
C7 C 0.5565(2) 0.81229(10) 0.7170(2) 0.0397(6) Uani 1 1 d .
H7 H 0.5331 0.8437 0.7548 0.048 Uiso 1 1 calc R
C6" C 0.5588(2) 0.92536(10) 0.3324(2) 0.0466(7) Uani 1 1 d .
H6" H 0.6108 0.9530 0.3141 0.056 Uiso 1 1 calc R
C8B C 0.43377(19) 0.71700(9) 0.47819(17) 0.0267(5) Uani 1 1 d .
C8A C 0.5124(2) 0.74399(9) 0.57098(17) 0.0288(5) Uani 1 1 d .
C4A' C 0.11049(19) 0.46733(9) 0.31575(19) 0.0309(5) Uani 1 1 d .
C8 C 0.4802(2) 0.78946(9) 0.63125(18) 0.0337(6) Uani 1 1 d .
H8 H 0.4043 0.8047 0.6124 0.040 Uiso 1 1 calc R
C4A" C 0.3813(2) 0.89890(10) 0.4010(2) 0.0417(6) Uani 1 1 d .
C5' C 0.0905(2) 0.42103(10) 0.2454(2) 0.0386(6) Uani 1 1 d .
H5' H 0.0774 0.3861 0.2764 0.046 Uiso 1 1 calc R
C5" C 0.4596(3) 0.93948(11) 0.3730(3) 0.0553(8) Uani 1 1 d .
H5" H 0.4424 0.9772 0.3828 0.066 Uiso 1 1 calc R
C9B C 0.17601(19) 0.73433(9) 0.24507(17) 0.0269(5) Uani 1 1 d .
C9A C 0.26117(19) 0.71070(9) 0.33280(17) 0.0264(5) Uani 1 1 d .
C9 C 0.34388(19) 0.74290(9) 0.40832(17) 0.0266(5) Uani 1 1 d .
C10 C 0.1937(2) 0.78486(9) 0.19314(19) 0.0349(6) Uani 1 1 d .
H10 H 0.2616 0.8057 0.2196 0.042 Uiso 1 1 calc R
C11 C 0.1156(2) 0.80484(10) 0.1054(2) 0.0418(6) Uani 1 1 d .
H11 H 0.1296 0.8393 0.0731 0.050 Uiso 1 1 calc R
C12B C 0.07653(19) 0.70293(9) 0.20038(17) 0.0268(5) Uani 1 1 d .
C12 C 0.0171(2) 0.77515(10) 0.06383(19) 0.0357(6) Uani 1 1 d .
H12 H -0.0373 0.7895 0.0042 0.043 Uiso 1 1 calc R
C12A C -0.00226(19) 0.72467(9) 0.10887(17) 0.0280(5) Uani 1 1 d .
C13A C -0.1332(2) 0.64335(9) 0.11875(18) 0.0301(5) Uani 1 1 d .
C13 C -0.1018(2) 0.69151(9) 0.05563(19) 0.0332(6) Uani 1 1 d .
C14 C -0.2426(2) 0.61969(10) 0.0859(2) 0.0375(6) Uani 1 1 d .
H14 H -0.2904 0.6324 0.0201 0.045 Uiso 1 1 calc R
C15 C -0.2820(2) 0.57825(10) 0.1476(2) 0.0406(6) Uani 1 1 d .
H15 H -0.3561 0.5619 0.1238 0.049 Uiso 1 1 calc R
C16 C -0.2134(2) 0.56039(10) 0.2446(2) 0.0356(6) Uani 1 1 d .
H16 H -0.2414 0.5326 0.2890 0.043 Uiso 1 1 calc R
C17B C 0.05841(19) 0.64880(9) 0.24387(17) 0.0260(5) Uani 1 1 d .
C17A C -0.05924(19) 0.62411(9) 0.21373(18) 0.0276(5) Uani 1 1 d .
C17 C -0.1044(2) 0.58305(9) 0.27682(19) 0.0316(5) Uani 1 1 d .
H17 H -0.0584 0.5705 0.3438 0.038 Uiso 1 1 calc R
C18A C 0.26017(19) 0.65332(9) 0.34305(17) 0.0266(5) Uani 1 1 d .
C18 C 0.15384(19) 0.62280(8) 0.30600(17) 0.0252(5) Uani 1 1 d .
C18B C 0.36961(19) 0.62760(9) 0.39125(17) 0.0270(5) Uani 1 1 d .

loop_
_atom_site_aniso_label
_atom_site_aniso_U_11
_atom_site_aniso_U_22
_atom_site_aniso_U_33
_atom_site_aniso_U_23
_atom_site_aniso_U_13
_atom_site_aniso_U_12
O1 0.0312(10) 0.0414(10) 0.0572(11) -0.0028(8) -0.0023(8) 0.0030(8)
C1 0.0292(13) 0.0270(13) 0.0377(13) -0.0003(10) 0.0057(10) 0.0009(10)
C4' 0.0351(14) 0.0266(13) 0.0415(14) 0.0066(11) 0.0107(11) 0.0033(11)
C4" 0.064(2) 0.0268(14) 0.093(2) -0.0023(14) 0.0326(18) 0.0105(14)
O2 0.0535(12) 0.0455(11) 0.0363(10) 0.0067(8) -0.0078(9) 0.0031(9)
N3' 0.0443(13) 0.0295(11) 0.0340(11) 0.0045(9) 0.0084(9) 0.0048(9)
N3" 0.0524(15) 0.0335(13) 0.0818(17) -0.0015(12) 0.0311(13) 0.0110(11)
C2 0.0357(14) 0.0253(12) 0.0458(14) 0.0010(11) 0.0059(11) 0.0058(11)
C2" 0.0399(15) 0.0315(14) 0.0492(15) 0.0001(11) 0.0169(12) 0.0045(11)
C3A 0.0306(13) 0.0288(13) 0.0279(12) 0.0051(10) 0.0036(10) 0.0026(10)
C3B 0.0301(13) 0.0261(12) 0.0241(11) 0.0036(9) 0.0071(10) 0.0014(10)
C3 0.0300(13) 0.0310(13) 0.0408(14) 0.0043(11) 0.0007(11) 0.0076(11)
C2' 0.0369(14) 0.0238(12) 0.0333(12) -0.0006(10) 0.0059(10) 0.0039(10)
C4A 0.0335(13) 0.0311(13) 0.0281(12) 0.0031(10) 0.0074(10) -0.0040(10)
C1' 0.0231(12) 0.0245(12) 0.0297(12) 0.0010(9) 0.0049(9) 0.0026(9)
C8A' 0.0204(12) 0.0273(12) 0.0314(12) 0.0011(10) 0.0045(9) 0.0024(9)
C1" 0.0304(13) 0.0259(12) 0.0283(12) -0.0004(9) 0.0054(10) 0.0014(10)
C8A" 0.0322(13) 0.0261(13) 0.0306(12) 0.0008(10) 0.0034(10) 0.0015(10)
C4 0.0312(14) 0.0347(13) 0.0305(12) 0.0063(10) 0.0043(10) 0.0009(11)
C8" 0.0325(13) 0.0278(12) 0.0278(12) -0.0015(10) 0.0040(10) 0.0002(10)
C8' 0.0318(13) 0.0319(13) 0.0328(13) 0.0011(10) 0.0060(10) 0.0026(10)
C5 0.0336(14) 0.0399(14) 0.0369(13) 0.0013(11) 0.0065(11) -0.0079(11)
C7" 0.0350(14) 0.0368(14) 0.0332(13) -0.0023(11) 0.0047(11) -0.0058(11)
C6 0.0451(16) 0.0456(15) 0.0340(13) -0.0044(12) 0.0083(12) -0.0139(13)
C7' 0.0428(15) 0.0425(15) 0.0332(13) -0.0066(11) 0.0082(11) 0.0010(12)
C6' 0.0458(16) 0.0335(15) 0.0508(16) -0.0151(12) 0.0086(13) -0.0043(12)
C7 0.0491(17) 0.0380(15) 0.0345(14) -0.0053(11) 0.0142(12) -0.0078(12)
C6" 0.0494(18) 0.0350(15) 0.0557(17) 0.0051(12) 0.0088(14) -0.0112(13)
C8B 0.0279(13) 0.0263(12) 0.0278(11) 0.0012(9) 0.0106(10) -0.0002(10)
C8A 0.0333(13) 0.0289(12) 0.0255(11) 0.0024(10) 0.0093(10) -0.0038(10)
C4A' 0.0262(13) 0.0262(12) 0.0415(14) -0.0009(10) 0.0090(10) 0.0028(10)
C8 0.0405(14) 0.0341(13) 0.0285(12) 0.0014(10) 0.0115(11) -0.0009(11)
C4A" 0.0461(16) 0.0252(13) 0.0564(16) 0.0019(11) 0.0166(13) 0.0023(12)
C5' 0.0397(15) 0.0273(13) 0.0502(16) -0.0020(11) 0.0114(12) -0.0022(11)
C5" 0.063(2) 0.0240(14) 0.081(2) 0.0034(13) 0.0199(17) 0.0005(13)
C9B 0.0270(12) 0.0258(12) 0.0291(11) 0.0027(9) 0.0083(10) 0.0040(10)
C9A 0.0269(12) 0.0254(12) 0.0289(12) 0.0003(9) 0.0111(10) 0.0010(10)
C9 0.0316(13) 0.0227(12) 0.0281(11) 0.0021(9) 0.0129(10) 0.0009(10)
C10 0.0387(15) 0.0299(13) 0.0364(13) 0.0040(10) 0.0064(11) -0.0029(11)
C11 0.0499(17) 0.0314(14) 0.0438(15) 0.0146(11) 0.0056(13) 0.0005(12)
C12B 0.0273(12) 0.0271(12) 0.0277(12) 0.0000(9) 0.0101(10) 0.0059(10)
C12 0.0369(15) 0.0331(14) 0.0364(13) 0.0072(11) 0.0031(11) 0.0064(11)
C12A 0.0285(13) 0.0300(13) 0.0264(11) 0.0021(10) 0.0069(10) 0.0061(10)
C13A 0.0326(13) 0.0292(12) 0.0288(12) -0.0019(10) 0.0056(10) 0.0053(10)
C13 0.0386(14) 0.0319(13) 0.0290(13) -0.0007(10) 0.0048(11) 0.0105(11)
C14 0.0347(14) 0.0400(14) 0.0355(13) -0.0037(11) -0.0024(11) 0.0007(12)
C15 0.0331(14) 0.0396(15) 0.0483(15) -0.0053(12) 0.0032(12) -0.0041(12)
C16 0.0319(14) 0.0333(13) 0.0432(14) 0.0017(11) 0.0104(11) -0.0019(11)
C17B 0.0297(13) 0.0248(12) 0.0251(11) -0.0005(9) 0.0093(10) 0.0023(10)
C17A 0.0289(13) 0.0249(12) 0.0305(12) -0.0030(10) 0.0092(10) 0.0037(10)
C17 0.0304(13) 0.0315(13) 0.0336(12) 0.0017(10) 0.0065(10) 0.0053(10)
C18A 0.0295(13) 0.0261(12) 0.0255(11) 0.0011(9) 0.0087(10) 0.0019(10)
C18 0.0275(12) 0.0249(12) 0.0241(11) 0.0001(9) 0.0071(9) 0.0029(10)
C18B 0.0283(13) 0.0263(12) 0.0273(11) 0.0036(9) 0.0071(10) 0.0026(10)

loop_
_atom_type_symbol
_atom_type_description
_atom_type_scat_dispersion_real
_atom_type_scat_dispersion_imag
_atom_type_scat_source
C C 0.0033 0.0016 'International Tables Vol C Tables 4.2.6.8 and 6.1.1.4'
H H 0.0000 0.0000 'International Tables Vol C Tables 4.2.6.8 and 6.1.1.4'
N N 0.0061 0.0033 'International Tables Vol C Tables 4.2.6.8 and 6.1.1.4'
O O 0.0106 0.0060 'International Tables Vol C Tables 4.2.6.8 and 6.1.1.4'

loop_
_geom_angle_atom_site_label_1
_geom_angle_atom_site_label_2
_geom_angle_atom_site_label_3
_geom_angle
C2 C1 C18B 121.6(2)
C2 C1 H1 119.2
C18B C1 H1 119.2
N3' C4' C4A' 124.7(2)
N3' C4' H4' 117.6
C4A' C4' H4' 117.6
N3" C4" C4A" 125.1(2)
N3" C4" H4" 117.4
C4A" C4" H4" 117.4
C4' N3' C2' 116.15(19)
C4" N3" C2" 116.1(2)
C1 C2 C3 120.0(2)
C1 C2 H2 120.0
C3 C2 H2 120.0
N3" C2" C1" 125.0(2)
N3" C2" H2" 117.5
C1" C2" H2" 117.5
C3 C3A C3B 120.7(2)
C3 C3A C4 119.5(2)
C3B C3A C4 119.7(2)
C18B C3B C3A 118.71(19)
C18B C3B C8B 120.6(2)
C3A C3B C8B 120.5(2)
C3A C3 C2 120.6(2)
C3A C3 H3 119.7
C2 C3 H3 119.7
N3' C2' C1' 125.6(2)
N3' C2' H2' 117.2
C1' C2' H2' 117.2
C5 C4A C8A 121.5(2)
C5 C4A C4 118.1(2)
C8A C4A C4 120.3(2)
C2' C1' C8A' 118.12(19)
C2' C1' C18 119.73(19)
C8A' C1' C18 122.15(18)
C8' C8A' C4A' 118.5(2)
C8' C8A' C1' 124.4(2)
C4A' C8A' C1' 117.06(19)
C2" C1" C8A" 118.4(2)
C2" C1" C9 119.0(2)
C8A" C1" C9 122.59(19)
C8" C8A" C4A" 118.2(2)
C8" C8A" C1" 124.5(2)
C4A" C8A" C1" 117.3(2)
O1 C4 C4A 121.5(2)
O1 C4 C3A 121.5(2)
C4A C4 C3A 116.9(2)
C7" C8" C8A" 120.7(2)
C7" C8" H8" 119.7
C8A" C8" H8" 119.7
C7' C8' C8A' 120.0(2)
C7' C8' H8' 120.0
C8A' C8' H8' 120.0
C6 C5 C4A 120.6(2)
C6 C5 H5 119.7
C4A C5 H5 119.7
C8" C7" C6" 121.0(2)
C8" C7" H7" 119.5
C6" C7" H7" 119.5
C5 C6 C7 118.6(2)
C5 C6 H6 120.7
C7 C6 H6 120.7
C8' C7' C6' 121.0(2)
C8' C7' H7' 119.5
C6' C7' H7' 119.5
C5' C6' C7' 120.4(2)
C5' C6' H6' 119.8
C7' C6' H6' 119.8
C8 C7 C6 121.4(2)
C8 C7 H7 119.3
C6 C7 H7 119.3
C5" C6" C7" 119.7(2)
C5" C6" H6" 120.2
C7" C6" H6" 120.2
C9 C8B C3B 117.63(19)
C9 C8B C8A 125.13(19)
C3B C8B C8A 117.20(19)
C8 C8A C4A 116.6(2)
C8 C8A C8B 124.0(2)
C4A C8A C8B 119.32(19)
C5' C4A' C4' 121.7(2)
C5' C4A' C8A' 120.2(2)
C4' C4A' C8A' 118.2(2)
C7 C8 C8A 121.2(2)
C7 C8 H8 119.4
C8A C8 H8 119.4
C4" C4A" C8A" 118.0(2)
C4" C4A" C5" 122.5(2)
C8A" C4A" C5" 119.5(2)
C6' C5' C4A' 119.9(2)
C6' C5' H5' 120.1
C4A' C5' H5' 120.1
C6" C5" C4A" 121.0(2)
C6" C5" H5" 119.5
C4A" C5" H5" 119.5
C10 C9B C12B 117.7(2)
C10 C9B C9A 122.8(2)
C12B C9B C9A 119.14(19)
C18A C9A C9 119.77(19)
C18A C9A C9B 116.42(19)
C9 C9A C9B 123.80(19)
C8B C9 C9A 120.05(19)
C8B C9 C1" 120.88(19)
C9A C9 C1" 118.90(19)
C11 C10 C9B 121.9(2)
C11 C10 H10 119.0
C9B C10 H10 119.0
C10 C11 C12 120.5(2)
C10 C11 H11 119.8
C12 C11 H11 119.8
C9B C12B C12A 118.9(2)
C9B C12B C17B 120.42(19)
C12A C12B C17B 120.6(2)
C12A C12 C11 119.9(2)
C12A C12 H12 120.0
C11 C12 H12 120.0
C12 C12A C12B 121.0(2)
C12 C12A C13 118.7(2)
C12B C12A C13 120.2(2)
C14 C13A C17A 120.8(2)
C14 C13A C13 117.7(2)
C17A C13A C13 121.3(2)
O2 C13 C13A 122.1(2)
O2 C13 C12A 121.3(2)
C13A C13 C12A 116.6(2)
C15 C14 C13A 120.7(2)
C15 C14 H14 119.6
C13A C14 H14 119.6
C14 C15 C16 119.7(2)
C14 C15 H15 120.2
C16 C15 H15 120.2
C17 C16 C15 119.9(2)
C17 C16 H16 120.0
C15 C16 H16 120.0
C18 C17B C12B 117.7(2)
C18 C17B C17A 125.0(2)
C12B C17B C17A 117.25(19)
C17 C17A C13A 116.7(2)
C17 C17A C17B 123.9(2)
C13A C17A C17B 119.4(2)
C16 C17 C17A 122.0(2)
C16 C17 H17 119.0
C17A C17 H17 119.0
C9A C18A C18 120.1(2)
C9A C18A C18B 116.5(2)
C18 C18A C18B 123.43(19)
C17B C18 C18A 120.13(19)
C17B C18 C1' 121.4(2)
C18A C18 C1' 118.24(19)
C1 C18B C3B 118.3(2)
C1 C18B C18A 122.4(2)
C3B C18B C18A 118.72(19)

loop_
_geom_bond_atom_site_label_1
_geom_bond_atom_site_label_2
_geom_bond_distance
O1 C4 1.225(3)
C1 C2 1.370(3)
C1 C18B 1.414(3)
C1 H1 0.9500
C4' N3' 1.312(3)
C4' C4A' 1.414(3)
C4' H4' 0.9500
C4" N3" 1.318(4)
C4" C4A" 1.411(4)
C4" H4" 0.9500
O2 C13 1.229(3)
N3' C2' 1.356(3)
N3" C2" 1.361(3)
C2 C3 1.385(3)
C2 H2 0.9500
C2" C1" 1.374(3)
C2" H2" 0.9500
C3A C3 1.375(3)
C3A C3B 1.420(3)
C3A C4 1.479(3)
C3B C18B 1.418(3)
C3B C8B 1.440(3)
C3 H3 0.9500
C2' C1' 1.371(3)
C2' H2' 0.9500
C4A C5 1.391(3)
C4A C8A 1.410(3)
C4A C4 1.475(3)
C1' C8A' 1.424(3)
C1' C18 1.501(3)
C8A' C8' 1.407(3)
C8A' C4A' 1.417(3)
C1" C8A" 1.428(3)
C1" C9 1.497(3)
C8A" C8" 1.411(3)
C8A" C4A" 1.413(3)
C8" C7" 1.368(3)
C8" H8" 0.9500
C8' C7' 1.371(3)
C8' H8' 0.9500
C5 C6 1.376(3)
C5 H5 0.9500
C7" C6" 1.400(3)
C7" H7" 0.9500
C6 C7 1.393(4)
C6 H6 0.9500
C7' C6' 1.403(4)
C7' H7' 0.9500
C6' C5' 1.354(4)
C6' H6' 0.9500
C7 C8 1.374(3)
C7 H7 0.9500
C6" C5" 1.357(4)
C6" H6" 0.9500
C8B C9 1.389(3)
C8B C8A 1.487(3)
C8A C8 1.405(3)
C4A' C5' 1.409(3)
C8 H8 0.9500
C4A" C5" 1.415(4)
C5' H5' 0.9500
C5" H5" 0.9500
C9B C10 1.409(3)
C9B C12B 1.420(3)
C9B C9A 1.453(3)
C9A C18A 1.403(3)
C9A C9 1.450(3)
C10 C11 1.375(3)
C10 H10 0.9500
C11 C12 1.380(3)
C11 H11 0.9500
C12B C12A 1.425(3)
C12B C17B 1.446(3)
C12 C12A 1.376(3)
C12 H12 0.9500
C12A C13 1.474(3)
C13A C14 1.394(3)
C13A C17A 1.405(3)
C13A C13 1.473(3)
C14 C15 1.371(3)
C14 H14 0.9500
C15 C16 1.383(3)
C15 H15 0.9500
C16 C17 1.379(3)
C16 H16 0.9500
C17B C18 1.391(3)
C17B C17A 1.483(3)
C17A C17 1.403(3)
C17 H17 0.9500
C18A C18 1.450(3)
C18A C18B 1.454(3)
